data_1008392
loop_
_publ_author_name
'Francois, M'
'Junod, A'
'Yvon, K'
'Hewat, A W'
'Capponi, J J'
'Strobel, P'
'Marezio, M'
'Fischer, P'

_publ_section_title
;
A study of the Cu-O chains in the high T~c~ superconductor Y Ba~2~
Cu~3~ O~7~ by high resolution neutron powder diffraction
;
_journal_coden_ASTM SSCOA4
_journal_name_full 'Solid State Communications'
_journal_page_first 1117
_journal_page_last 1125
_journal_paper_doi 10.1016/0038-1098(88)90335-3
_journal_volume 66
_journal_year 1988
_chemical_formula_structural 'Y Ba2 Cu3 O6.91'
_chemical_formula_sum 'Ba2 Cu3 O6.91 Y'
_chemical_name_systematic 'Yttrium barium copper oxide (1/2/3/6.91)'
_space_group_IT_number 47
_symmetry_cell_setting orthorhombic
_symmetry_Int_Tables_number 47
_symmetry_space_group_name_Hall '-P 2 2'
_symmetry_space_group_name_H-M 'P m m m'
_cell_angle_alpha 90
_cell_angle_beta 90
_cell_angle_gamma 90
_cell_formula_units_Z 1
_cell_length_a 3.8136(1)
_cell_length_b 3.8806(1)
_cell_length_c 11.6620(3)
_cell_volume 172.6
_refine_ls_R_factor_all 0.0283
_cod_database_code 1008392

loop_
_symmetry_equiv_pos_as_xyz
x,y,z
-x,-y,z
x,-y,-z
-x,y,-z
-x,-y,-z
x,y,-z
-x,y,z
x,-y,z

loop_
_atom_site_aniso_label
_atom_site_aniso_B_11
_atom_site_aniso_B_12
_atom_site_aniso_B_13
_atom_site_aniso_B_22
_atom_site_aniso_B_23
_atom_site_aniso_B_33
Ba1 0.48(2) 0. 0. 0.48(2) 0. 0.48(2)
Y1 0.41(2) 0. 0. 0.41(2) 0. 0.41(2)
Cu1 0.42(2) 0. 0. 0.42(2) 0. 0.42(2)
Cu2 0.37(1) 0. 0. 0.37(1) 0. 0.37(1)
O1 0.62(2) 0. 0. 0.62(2) 0. 0.62(2)
O2 0.49(2) 0. 0. 0.49(2) 0. 0.49(2)
O3 0.48(2) 0. 0. 0.48(2) 0. 0.48(2)
O4 0.38(4) 0. 0. 0.38(4) 0. 0.38(4)

loop_
_atom_site_label
_atom_site_type_symbol
_atom_site_symmetry_multiplicity
_atom_site_Wyckoff_symbol
_atom_site_fract_x
_atom_site_fract_y
_atom_site_fract_z
_atom_site_occupancy
_atom_site_attached_hydrogens
_atom_site_calc_flag
Ba1 Ba2+ 2 t 0.5 0.5 0.1842(2) 1. 0 d
Y1 Y3+ 1 h 0.5 0.5 0.5 1. 0 d
Cu1 Cu3+ 1 a 0. 0. 0. 1. 0 d
Cu2 Cu2+ 2 q 0. 0. 0.3552(1) 1. 0 d
O1 O2- 2 q 0. 0. 0.1591(1) 1. 0 d
O2 O2- 2 s 0.5 0. 0.3778(1) 1. 0 d
O3 O2- 2 r 0. 0.5 0.3781(2) 1. 0 d
O4 O2- 2 k 0.0321(13) 0.5 0. 0.455(5) 0 d

loop_
_atom_type_symbol
_atom_type_oxidation_number
Ba2+ 2.000
Y3+ 3.000
Cu3+ 3.000
Cu2+ 2.000
O2- -2.000
